data_4069062
loop_
_publ_author_name
'Ionkin, Alex S.'
'Marshall, William J.'
'Fish, Brian M.'
'Schiffhauer, Matthew F.'
'Davidson, Fredric'
'McEwen, Charles N.'

_publ_section_title
;
 Highly Unsaturated Phosphorus Compounds: Generation and Reactions on Both
 Multiple Bonds of Vinyl Phosphaalkyne&#x2020;
;
_journal_issue 8
_journal_name_full Organometallics
_journal_page_first 2410
_journal_paper_doi 10.1021/om801224d
_journal_volume 28
_journal_year 2009
_chemical_formula_sum 'C28 H56 O2 Si2'
_chemical_formula_weight 480.91
_chemical_name_systematic
;
 ?
;
_space_group_IT_number 2
_symmetry_cell_setting triclinic
_symmetry_space_group_name_Hall '-P 1'
_symmetry_space_group_name_H-M 'P -1'
_atom_sites_solution_hydrogens geom
_atom_sites_solution_primary direct
_atom_sites_solution_secondary difmap
_audit_creation_method SHELXL-97
_cell_angle_alpha 72.446(2)
_cell_angle_beta 83.038(2)
_cell_angle_gamma 85.121(2)
_cell_formula_units_Z 2
_cell_length_a 11.1445(12)
_cell_length_b 11.1579(12)
_cell_length_c 13.2541(15)
_cell_measurement_temperature 173(2)
_cell_volume 1557.8(3)
_computing_cell_refinement 'Bruker XSCANS'
_computing_data_collection 'Bruker XSCANS'
_computing_data_reduction 'Bruker SHELXTL'
_computing_molecular_graphics 'Bruker SHELXTL'
_computing_publication_material 'Bruker SHELXTL'
_computing_structure_refinement 'SHELXL-97 (Sheldrick, 1997)'
_computing_structure_solution 'SHELXS-97 (Sheldrick, 1990)'
_diffrn_ambient_temperature 173(2)
_diffrn_measured_fraction_theta_full 0.995
_diffrn_measured_fraction_theta_max 0.995
_diffrn_measurement_device_type 'Bruker P4'
_diffrn_measurement_method '\w scans'
_diffrn_radiation_monochromator graphite
_diffrn_radiation_source 'fine-focus sealed tube'
_diffrn_radiation_type MoK\a
_diffrn_radiation_wavelength 0.71073
_diffrn_reflns_av_R_equivalents 0.0356
_diffrn_reflns_av_sigmaI/netI 0.0395
_diffrn_reflns_limit_h_max 14
_diffrn_reflns_limit_h_min -14
_diffrn_reflns_limit_k_max 14
_diffrn_reflns_limit_k_min -14
_diffrn_reflns_limit_l_max 17
_diffrn_reflns_limit_l_min -17
_diffrn_reflns_number 30268
_diffrn_reflns_theta_full 28.37
_diffrn_reflns_theta_max 28.37
_diffrn_reflns_theta_min 1.62
_exptl_absorpt_coefficient_mu 0.134
_exptl_absorpt_correction_type none
_exptl_crystal_colour colourless
_exptl_crystal_density_diffrn 1.025
_exptl_crystal_density_method 'not measured'
_exptl_crystal_description flat
_exptl_crystal_F_000 536
_exptl_crystal_size_max 0.500
_exptl_crystal_size_mid 0.100
_exptl_crystal_size_min 0.040
_refine_diff_density_max 0.575
_refine_diff_density_min -0.478
_refine_diff_density_rms 0.048
_refine_ls_extinction_method none
_refine_ls_goodness_of_fit_ref 1.048
_refine_ls_hydrogen_treatment riding
_refine_ls_matrix_type full
_refine_ls_number_parameters 345
_refine_ls_number_reflns 7744
_refine_ls_number_restraints 0
_refine_ls_restrained_S_all 1.048
_refine_ls_R_factor_all 0.0881
_refine_ls_R_factor_gt 0.0590
_refine_ls_shift/su_max 0.001
_refine_ls_shift/su_mean 0.000
_refine_ls_structure_factor_coef Fsqd
_refine_ls_weighting_details 'calc w=1/[\s^2^(Fo^2^)+(0.0458P)^2^+1.1239P] where P=(Fo^2^+2Fc^2^)/3'
_refine_ls_weighting_scheme calc
_refine_ls_wR_factor_gt 0.1332
_refine_ls_wR_factor_ref 0.1492
_reflns_number_gt 5470
_reflns_number_total 7744
_reflns_threshold_expression >2sigma(I)
_cod_data_source_file om801224d_si_001.cif
_cod_data_source_block 06067
_cod_depositor_comments
;
The following automatic conversions were performed:

'_symmetry_cell_setting' value 'Triclinic' changed to 'triclinic'
according to /home/saulius/struct/CIF-dictionaries/cif_core.dic
dictionary named 'cif_core.dic' version 2.4.2 from 2011-04-26.

Automatic conversion script
Id: cif_fix_values 1715 2011-07-08 13:25:40Z adriana 
;
_cod_original_sg_symbol_H-M P-1
_cod_database_code 4069062

loop_
_symmetry_equiv_pos_as_xyz
'x, y, z'
'-x, -y, -z'

loop_
_atom_site_label
_atom_site_type_symbol
_atom_site_fract_x
_atom_site_fract_y
_atom_site_fract_z
_atom_site_U_iso_or_equiv
_atom_site_adp_type
_atom_site_occupancy
_atom_site_symmetry_multiplicity
_atom_site_calc_flag
_atom_site_refinement_flags
_atom_site_disorder_assembly
_atom_site_disorder_group
O1 O 0.41413(14) 0.14672(13) 0.48153(12) 0.0426(4) Uani 1 1 d . A 1
C1 C 0.49658(19) 0.04867(19) 0.52000(17) 0.0370(5) Uani 1 1 d . . 1
Si1 Si 0.35998(5) 0.28598(5) 0.48887(5) 0.03546(15) Uani 1 1 d . A 1
C2 C 0.5499(4) 0.0460(4) 0.6228(4) 0.0247(10) Uani 0.529(7) 1 d P B 1
C3 C 0.6569(4) 0.0938(3) 0.6152(3) 0.0290(11) Uani 0.529(7) 1 d P B 1
H3A H 0.6844 0.0936 0.6788 0.035 Uiso 0.529(7) 1 calc PR B 1
Si2 Si 1.06062(6) 0.67092(7) 0.15903(6) 0.04734(19) Uani 1 1 d . C 1
O2 O 1.05433(14) 0.57911(16) 0.08352(13) 0.0500(4) Uani 1 1 d . C 1
C4 C 0.7338(2) 0.1451(2) 0.52160(17) 0.0483(6) Uani 1 1 d . B 1
C5 C 0.6953(2) 0.2328(2) 0.41771(16) 0.0412(5) Uani 1 1 d . B 1
H5A H 0.6472 0.3030 0.4312 0.062 Uiso 1 1 calc R B 1
H5B H 0.6485 0.1883 0.3858 0.062 Uiso 1 1 calc R B 1
H5C H 0.7658 0.2628 0.3703 0.062 Uiso 1 1 calc R B 1
C6 C 0.8186(2) 0.0384(2) 0.49984(19) 0.0496(6) Uani 1 1 d . B 1
H6A H 0.7771 -0.0084 0.4659 0.074 Uiso 1 1 calc R B 1
H6B H 0.8433 -0.0165 0.5658 0.074 Uiso 1 1 calc R B 1
H6C H 0.8887 0.0731 0.4541 0.074 Uiso 1 1 calc R B 1
C7 C 0.8039(4) 0.2230(3) 0.5693(3) 0.1120(16) Uani 1 1 d . B 1
H7A H 0.7495 0.2839 0.5912 0.168 Uiso 1 1 calc R B 1
H7B H 0.8657 0.2655 0.5169 0.168 Uiso 1 1 calc R B 1
H7C H 0.8407 0.1685 0.6297 0.168 Uiso 1 1 calc R B 1
C8 C 0.4836(2) -0.0196(2) 0.7498(2) 0.0478(6) Uani 1 1 d . B 1
C9 C 0.34990(19) 0.0123(2) 0.73759(17) 0.0422(5) Uani 1 1 d . B 1
H9A H 0.3028 -0.0350 0.8003 0.063 Uiso 1 1 calc R B 1
H9B H 0.3294 -0.0087 0.6769 0.063 Uiso 1 1 calc R B 1
H9C H 0.3330 0.1006 0.7279 0.063 Uiso 1 1 calc R B 1
C10 C 0.5091(2) -0.1616(2) 0.77444(18) 0.0440(5) Uani 1 1 d . B 1
H10A H 0.4594 -0.2040 0.8374 0.066 Uiso 1 1 calc R B 1
H10B H 0.5928 -0.1818 0.7856 0.066 Uiso 1 1 calc R B 1
H10C H 0.4911 -0.1883 0.7157 0.066 Uiso 1 1 calc R B 1
C11 C 0.5115(3) 0.0191(4) 0.8447(4) 0.1141(17) Uani 1 1 d . B 1
H11A H 0.4531 -0.0142 0.9041 0.171 Uiso 1 1 calc R B 1
H11B H 0.5078 0.1092 0.8269 0.171 Uiso 1 1 calc R B 1
H11C H 0.5911 -0.0134 0.8630 0.171 Uiso 1 1 calc R B 1
C12 C 0.4274(2) 0.3458(2) 0.58493(18) 0.0458(5) Uani 1 1 d . A 1
H12A H 0.4127 0.2890 0.6553 0.069 Uiso 1 1 calc R A 1
H12B H 0.3913 0.4275 0.5833 0.069 Uiso 1 1 calc R A 1
H12C H 0.5130 0.3517 0.5658 0.069 Uiso 1 1 calc R A 1
C13 C 0.3839(2) 0.3998(2) 0.35420(18) 0.0449(5) Uani 1 1 d . A 1
H13A H 0.4691 0.4056 0.3325 0.067 Uiso 1 1 calc R A 1
H13B H 0.3490 0.4810 0.3557 0.067 Uiso 1 1 calc R A 1
H13C H 0.3459 0.3716 0.3047 0.067 Uiso 1 1 calc R A 1
C14 C 0.1943(2) 0.2765(2) 0.5258(2) 0.0517(6) Uani 1 1 d . A 1
H14A H 0.1792 0.2186 0.5956 0.078 Uiso 1 1 calc R A 1
H14B H 0.1587 0.2478 0.4755 0.078 Uiso 1 1 calc R A 1
H14C H 0.1594 0.3583 0.5256 0.078 Uiso 1 1 calc R A 1
C15 C 0.98677(19) 0.5546(2) 0.01174(18) 0.0422(5) Uani 1 1 d . . 1
C16 C 0.9030(3) 0.6635(3) -0.0458(3) 0.0265(8) Uani 0.730(8) 1 d P D 1
C17 C 0.7848(3) 0.6694(3) -0.0141(2) 0.0291(9) Uani 0.730(8) 1 d P D 1
H17A H 0.7417 0.7397 -0.0531 0.035 Uiso 0.730(8) 1 calc PR D 1
C18 C 0.7107(2) 0.5803(2) 0.07429(17) 0.0440(5) Uani 1 1 d . D 1
C19 C 0.7610(2) 0.5178(2) 0.18047(18) 0.0492(6) Uani 1 1 d . D 1
H19A H 0.8324 0.4666 0.1699 0.074 Uiso 1 1 calc R D 1
H19B H 0.7013 0.4660 0.2284 0.074 Uiso 1 1 calc R D 1
H19C H 0.7811 0.5813 0.2101 0.074 Uiso 1 1 calc R D 1
C20 C 0.6006(3) 0.6657(3) 0.0961(2) 0.0745(9) Uani 1 1 d . D 1
H20A H 0.6273 0.7327 0.1181 0.112 Uiso 1 1 calc R D 1
H20B H 0.5450 0.6171 0.1514 0.112 Uiso 1 1 calc R D 1
H20C H 0.5610 0.7006 0.0325 0.112 Uiso 1 1 calc R D 1
C21 C 0.6677(2) 0.4809(2) 0.0310(2) 0.0514(6) Uani 1 1 d . D 1
H21A H 0.7349 0.4250 0.0197 0.077 Uiso 1 1 calc R D 1
H21B H 0.6346 0.5214 -0.0352 0.077 Uiso 1 1 calc R D 1
H21C H 0.6067 0.4339 0.0812 0.077 Uiso 1 1 calc R D 1
C22 C 0.95150(18) 0.7724(2) -0.14999(17) 0.0387(5) Uani 1 1 d . D 1
C23 C 1.0813(2) 0.7918(2) -0.1370(2) 0.0484(6) Uani 1 1 d . D 1
H23A H 1.1191 0.8426 -0.2033 0.073 Uiso 1 1 calc R D 1
H23B H 1.1249 0.7117 -0.1161 0.073 Uiso 1 1 calc R D 1
H23C H 1.0819 0.8335 -0.0834 0.073 Uiso 1 1 calc R D 1
C24 C 0.8829(3) 0.8988(3) -0.1717(3) 0.0695(8) Uani 1 1 d . D 1
H24A H 0.9277 0.9597 -0.2273 0.104 Uiso 1 1 calc R D 1
H24B H 0.8721 0.9247 -0.1083 0.104 Uiso 1 1 calc R D 1
H24C H 0.8052 0.8922 -0.1933 0.104 Uiso 1 1 calc R D 1
C25 C 0.9501(2) 0.7221(2) -0.24520(17) 0.0477(6) Uani 1 1 d . D 1
H25A H 0.9861 0.7810 -0.3082 0.072 Uiso 1 1 calc R D 1
H25B H 0.8681 0.7111 -0.2545 0.072 Uiso 1 1 calc R D 1
H25C H 0.9953 0.6428 -0.2327 0.072 Uiso 1 1 calc R D 1
C26 C 0.9472(2) 0.8064(2) 0.1391(2) 0.0580(7) Uani 1 1 d . C 1
H26A H 0.9595 0.8600 0.0673 0.087 Uiso 1 1 calc R C 1
H26B H 0.9565 0.8532 0.1874 0.087 Uiso 1 1 calc R C 1
H26C H 0.8672 0.7757 0.1523 0.087 Uiso 1 1 calc R C 1
C27 C 1.2149(2) 0.7314(3) 0.1304(2) 0.0672(8) Uani 1 1 d . C 1
H27A H 1.2738 0.6620 0.1433 0.101 Uiso 1 1 calc R C 1
H27B H 1.2239 0.7822 0.1757 0.101 Uiso 1 1 calc R C 1
H27C H 1.2269 0.7815 0.0574 0.101 Uiso 1 1 calc R C 1
C28 C 1.0420(3) 0.5730(3) 0.3005(2) 0.0595(7) Uani 1 1 d . C 1
H28A H 1.1036 0.5061 0.3124 0.089 Uiso 1 1 calc R C 1
H28B H 0.9637 0.5380 0.3163 0.089 Uiso 1 1 calc R C 1
H28C H 1.0489 0.6243 0.3458 0.089 Uiso 1 1 calc R C 1
C2' C 0.5967(5) 0.0781(4) 0.5788(4) 0.0275(12) Uani 0.471(7) 1 d P B 2
C3' C 0.5809(4) 0.0430(4) 0.6853(4) 0.0305(13) Uani 0.471(7) 1 d P B 2
C16' C 0.8570(7) 0.6176(8) 0.0057(7) 0.028(2) Uani 0.270(8) 1 d P D 2
C17' C 0.8532(8) 0.7213(9) -0.0726(7) 0.032(2) Uani 0.270(8) 1 d P D 2

loop_
_atom_site_aniso_label
_atom_site_aniso_U_11
_atom_site_aniso_U_22
_atom_site_aniso_U_33
_atom_site_aniso_U_23
_atom_site_aniso_U_13
_atom_site_aniso_U_12
O1 0.0505(9) 0.0353(8) 0.0529(9) -0.0254(7) -0.0285(7) 0.0173(7)
C1 0.0409(11) 0.0343(11) 0.0437(11) -0.0204(9) -0.0207(9) 0.0107(9)
Si1 0.0407(3) 0.0299(3) 0.0391(3) -0.0160(2) -0.0078(2) 0.0069(2)
C2 0.031(2) 0.0249(19) 0.020(2) -0.0118(16) -0.0033(17) 0.0031(16)
C3 0.029(2) 0.033(2) 0.0281(19) -0.0119(15) -0.0059(16) -0.0036(15)
Si2 0.0429(3) 0.0554(4) 0.0606(4) -0.0405(3) -0.0194(3) 0.0106(3)
O2 0.0462(9) 0.0584(10) 0.0652(10) -0.0446(9) -0.0318(8) 0.0230(8)
C4 0.0737(17) 0.0375(12) 0.0306(10) -0.0083(9) -0.0006(11) 0.0020(11)
C5 0.0399(11) 0.0437(12) 0.0360(11) -0.0054(9) 0.0004(9) -0.0091(9)
C6 0.0524(14) 0.0491(14) 0.0425(12) -0.0095(11) 0.0013(11) 0.0001(11)
C7 0.185(4) 0.081(2) 0.100(3) -0.053(2) -0.095(3) 0.041(3)
C8 0.0345(11) 0.0400(12) 0.0756(17) -0.0290(12) 0.0010(11) -0.0037(9)
C9 0.0377(11) 0.0460(13) 0.0396(11) -0.0111(10) 0.0069(9) -0.0047(9)
C10 0.0486(13) 0.0379(12) 0.0463(12) -0.0131(10) -0.0062(10) -0.0023(10)
C11 0.089(2) 0.112(3) 0.202(5) -0.125(3) -0.083(3) 0.047(2)
C12 0.0638(15) 0.0338(11) 0.0446(12) -0.0195(10) -0.0070(11) 0.0019(10)
C13 0.0519(13) 0.0386(12) 0.0446(12) -0.0138(10) -0.0099(10) 0.0076(10)
C14 0.0472(13) 0.0460(14) 0.0596(15) -0.0165(12) -0.0028(11) 0.0098(11)
C15 0.0358(11) 0.0506(13) 0.0539(13) -0.0341(11) -0.0228(10) 0.0165(10)
C16 0.0278(17) 0.0254(16) 0.0278(15) -0.0099(13) -0.0034(13) -0.0014(13)
C17 0.0282(18) 0.0266(14) 0.0314(14) -0.0073(11) -0.0046(11) 0.0027(12)
C18 0.0544(14) 0.0391(12) 0.0352(11) -0.0076(9) 0.0039(10) -0.0075(10)
C19 0.0409(12) 0.0547(15) 0.0460(13) -0.0104(11) 0.0025(10) 0.0041(11)
C20 0.096(2) 0.0589(18) 0.0653(18) -0.0160(15) -0.0221(17) 0.0268(17)
C21 0.0487(13) 0.0451(14) 0.0583(15) -0.0113(11) 0.0005(11) -0.0127(11)
C22 0.0323(10) 0.0422(12) 0.0428(11) -0.0141(9) 0.0005(9) -0.0077(9)
C23 0.0370(12) 0.0538(14) 0.0532(14) -0.0126(11) -0.0033(10) -0.0092(10)
C24 0.0644(18) 0.0639(18) 0.086(2) -0.0290(16) -0.0294(16) 0.0205(14)
C25 0.0458(13) 0.0599(15) 0.0356(11) -0.0112(10) 0.0028(10) -0.0134(11)
C26 0.0616(16) 0.0533(15) 0.0747(18) -0.0422(14) -0.0172(13) 0.0122(12)
C27 0.0531(15) 0.088(2) 0.082(2) -0.0534(18) -0.0196(14) -0.0018(14)
C28 0.0635(16) 0.0698(18) 0.0622(16) -0.0430(14) -0.0221(13) 0.0121(14)
C2' 0.031(3) 0.025(2) 0.027(3) -0.0078(18) -0.001(2) -0.0025(18)
C3' 0.035(2) 0.028(2) 0.029(3) -0.0102(17) -0.0018(19) -0.0018(16)
C16' 0.021(4) 0.034(5) 0.034(4) -0.017(4) -0.001(3) 0.002(4)
C17' 0.034(5) 0.028(5) 0.033(4) -0.007(4) 0.002(3) -0.006(4)

loop_
_atom_type_symbol
_atom_type_description
_atom_type_scat_dispersion_real
_atom_type_scat_dispersion_imag
_atom_type_scat_source
C C 0.0033 0.0016 'International Tables Vol C Tables 4.2.6.8 and 6.1.1.4'
H H 0.0000 0.0000 'International Tables Vol C Tables 4.2.6.8 and 6.1.1.4'
O O 0.0106 0.0060 'International Tables Vol C Tables 4.2.6.8 and 6.1.1.4'
Si Si 0.0817 0.0704 'International Tables Vol C Tables 4.2.6.8 and 6.1.1.4'

loop_
_geom_angle_atom_site_label_1
_geom_angle_atom_site_label_2
_geom_angle_atom_site_label_3
_geom_angle
_geom_angle_site_symmetry_1
C1 O1 Si1 144.39(13) .
C1 C1 O1 117.4(2) 2_656
C1 C1 C2 124.4(3) 2_656
O1 C1 C2 116.48(19) .
O1 Si1 C14 107.71(10) .
O1 Si1 C13 107.99(9) .
C14 Si1 C13 107.62(11) .
O1 Si1 C12 115.24(9) .
C14 Si1 C12 109.07(12) .
C13 Si1 C12 108.96(11) .
C3 C2 C1 118.9(4) .
C3 C2 C8 116.0(3) .
C1 C2 C8 125.1(3) .
C2 C3 C4 127.5(4) .
O2 Si2 C27 106.73(11) .
O2 Si2 C28 108.26(11) .
C27 Si2 C28 108.09(13) .
O2 Si2 C26 115.39(10) .
C27 Si2 C26 109.06(14) .
C28 Si2 C26 109.08(13) .
C15 O2 Si2 143.51(13) .
C3 C4 C5 126.3(3) .
C3 C4 C7 95.8(3) .
C5 C4 C7 106.6(2) .
C3 C4 C6 108.0(2) .
C5 C4 C6 109.78(18) .
C7 C4 C6 108.6(2) .
C9 C8 C11 107.1(2) .
C9 C8 C10 109.73(18) .
C11 C8 C10 108.1(2) .
C9 C8 C2 102.4(2) .
C11 C8 C2 122.8(3) .
C10 C8 C2 106.20(19) .
C15 C15 O2 117.1(2) 2_765
C15 C15 C16 126.1(2) 2_765
O2 C15 C16 116.09(18) .
C17 C16 C15 121.2(3) .
C17 C16 C22 116.9(3) .
C15 C16 C22 121.9(3) .
C16 C17 C18 130.1(3) .
C17 C18 C19 120.4(2) .
C17 C18 C21 108.14(19) .
C19 C18 C21 110.1(2) .
C17 C18 C20 102.2(2) .
C19 C18 C20 106.69(19) .
C21 C18 C20 108.6(2) .
C24 C22 C23 107.8(2) .
C24 C22 C25 109.0(2) .
C23 C22 C25 109.20(18) .
C24 C22 C16 116.9(2) .
C23 C22 C16 106.9(2) .
C25 C22 C16 106.89(18) .

loop_
_geom_bond_atom_site_label_1
_geom_bond_atom_site_label_2
_geom_bond_distance
_geom_bond_site_symmetry_2
O1 C1 1.381(2) .
O1 Si1 1.6448(14) .
C1 C1 1.338(4) 2_656
C1 C2 1.542(5) .
Si1 C14 1.855(2) .
Si1 C13 1.856(2) .
Si1 C12 1.860(2) .
C2 C3 1.328(6) .
C2 C8 1.722(5) .
C3 C4 1.414(4) .
Si2 O2 1.6443(15) .
Si2 C27 1.855(3) .
Si2 C28 1.860(3) .
Si2 C26 1.862(3) .
O2 C15 1.383(2) .
C4 C5 1.516(3) .
C4 C7 1.527(4) .
C4 C6 1.531(3) .
C8 C9 1.519(3) .
C8 C11 1.519(4) .
C8 C10 1.527(3) .
C15 C15 1.347(4) 2_765
C15 C16 1.533(4) .
C16 C17 1.336(5) .
C16 C22 1.610(4) .
C17 C18 1.498(3) .
C18 C19 1.521(3) .
C18 C21 1.526(3) .
C18 C20 1.542(4) .
C22 C24 1.510(3) .
C22 C23 1.518(3) .
C22 C25 1.530(3) .
C2' C3' 1.340(7) .
C16' C17' 1.302(14) .

loop_
_geom_torsion_atom_site_label_1
_geom_torsion_atom_site_label_2
_geom_torsion_atom_site_label_3
_geom_torsion_atom_site_label_4
_geom_torsion
_geom_torsion_site_symmetry_1
_geom_torsion_site_symmetry_4
Si1 O1 C1 C1 -178.5(2) . 2_656
Si1 O1 C1 C2 15.7(4) . .
C1 O1 Si1 C14 -122.9(3) . .
C1 O1 Si1 C13 121.2(3) . .
C1 O1 Si1 C12 -0.9(3) . .
C1 C1 C2 C3 98.4(4) 2_656 .
O1 C1 C2 C3 -97.0(3) . .
C1 C1 C2 C8 -79.4(4) 2_656 .
O1 C1 C2 C8 85.3(3) . .
C1 C2 C3 C4 -2.5(5) . .
C8 C2 C3 C4 175.4(3) . .
C27 Si2 O2 C15 -129.7(3) . .
C28 Si2 O2 C15 114.1(3) . .
C26 Si2 O2 C15 -8.4(3) . .
C2 C3 C4 C5 43.0(5) . .
C2 C3 C4 C7 158.4(4) . .
C2 C3 C4 C6 -89.9(4) . .
C3 C2 C8 C9 145.2(3) . .
C1 C2 C8 C9 -37.0(3) . .
C3 C2 C8 C11 25.2(4) . .
C1 C2 C8 C11 -157.0(3) . .
C3 C2 C8 C10 -99.7(3) . .
C1 C2 C8 C10 78.1(3) . .
Si2 O2 C15 C15 -166.6(2) . 2_765
Si2 O2 C15 C16 22.5(4) . .
C15 C15 C16 C17 90.3(4) 2_765 .
O2 C15 C16 C17 -99.8(3) . .
C15 C15 C16 C22 -86.8(4) 2_765 .
O2 C15 C16 C22 83.1(3) . .
C15 C16 C17 C18 -1.2(4) . .
C22 C16 C17 C18 176.1(2) . .
C16 C17 C18 C19 39.7(4) . .
C16 C17 C18 C21 -87.9(3) . .
C16 C17 C18 C20 157.6(3) . .
C17 C16 C22 C24 28.7(3) . .
C15 C16 C22 C24 -154.0(2) . .
C17 C16 C22 C23 149.5(2) . .
C15 C16 C22 C23 -33.2(3) . .
C17 C16 C22 C25 -93.6(3) . .
C15 C16 C22 C25 83.7(2) . .
